data_1528110
loop_
_publ_author_name
'Sysa, L.V.'
'Kal'ichak, Ya.M.'

_publ_section_title
;
 New ternary compounds of indium with calcium (europium) and copper
 (nickel)
;
_journal_name_full Kristallografiya
_journal_page_first 271
_journal_page_last 274
_journal_volume 38
_journal_year 1993
_chemical_formula_sum 'Ca2 Cu In3'
_space_group_IT_number 74
_symmetry_space_group_name_Hall '-I 2b 2'
_symmetry_space_group_name_H-M 'I m m a'
_cell_angle_alpha 90
_cell_angle_beta 90
_cell_angle_gamma 90
_cell_formula_units_Z 2
_cell_length_a 4.755
_cell_length_b 7.511
_cell_length_c 8.302
_cell_volume 296.504
_citation_journal_id_ASTM KRISAJ
_cod_data_source_file Sysa_KRISAJ_1993_234.cif
_cod_data_source_block Ca2Cu1In3
_cod_original_cell_volume 296.5043
_cod_original_formula_sum 'Ca2 Cu1 In3'
_cod_database_code 1528110

loop_
_symmetry_equiv_pos_as_xyz
x,y,z
-x,-y+1/2,z
x,-y,-z
-x,y+1/2,-z
-x,-y,-z
x,y-1/2,-z
-x,y,z
x,-y-1/2,z
x+1/2,y+1/2,z+1/2
-x+1/2,-y+1,z+1/2
x+1/2,-y+1/2,-z+1/2
-x+1/2,y+1,-z+1/2
-x+1/2,-y+1/2,-z+1/2
x+1/2,y,-z+1/2
-x+1/2,y+1/2,z+1/2
x+1/2,-y,z+1/2

loop_
_atom_site_label
_atom_site_type_symbol
_atom_site_fract_x
_atom_site_fract_y
_atom_site_fract_z
_atom_site_occupancy
_atom_site_U_iso_or_equiv
Cu1 Cu 0 0.0514 0.173 0.26 0.0
In1 In 0 0.0514 0.173 0.74 0.0
Ca1 Ca 0 0.25 0.546 1 0.0
